data_7234063
loop_
_publ_author_name
'Takaaki Hiramatsu'
'Yukihiro Yoshida'
'Gunzi Saito'
'Akihiro Otsuka'
'Hideki Yamochi'
'Mitsuhiko Maesato'
'Yasuhiro Shimizu'
'Hiroshi Ito'
'Hideo Kishida'

_publ_section_title
;
 Quantum spin liquid: design of a quantum spin liquid next to a
 superconducting state based on a dimer-type ET Mott insulator
;
_journal_name_full 'Journal of Materials Chemistry C'
_journal_page_first 1378
_journal_page_last 1388
_journal_paper_doi 10.1039/C4TC01701C
_journal_volume 3
_journal_year 2015
_chemical_formula_moiety '2(C10 H8 S8), (C2 Cl1 Cu1 N3)'
_chemical_formula_sum 'C22 H16 Cl Cu N3 S16'
_chemical_formula_weight 934.44
_chemical_name_common (ET)2Cu[N(CN)2]Cl
_space_group_IT_number 62
_space_group_name_Hall '-P 2ac 2n'
_space_group_name_H-M_alt 'P n m a'
_symmetry_cell_setting orthorhombic
_symmetry_space_group_name_Hall '-P 2ac 2n'
_symmetry_space_group_name_H-M 'P n m a'
_atom_sites_solution_hydrogens geom
_atom_sites_solution_primary direct
_atom_sites_solution_secondary difmap
_cell_angle_alpha 90.00
_cell_angle_beta 90.00
_cell_angle_gamma 90.00
_cell_formula_units_Z 4
_cell_length_a 12.9262(8)
_cell_length_b 29.8480(18)
_cell_length_c 8.4661(5)
_cell_measurement_reflns_used 9947
_cell_measurement_temperature 250(2)
_cell_measurement_theta_max 27.97
_cell_measurement_theta_min 2.50
_cell_volume 3266.4(3)
_computing_cell_refinement 'Bruker SAINT'
_computing_data_collection 'Bruker APEX2'
_computing_data_reduction 'Bruker SAINT'
_computing_molecular_graphics 'Bruker SHELXTL'
_computing_publication_material 'Bruker SHELXTL'
_computing_structure_refinement 'SHELXL-97 (Sheldrick, 2008)'
_computing_structure_solution 'SHELXS-97 (Sheldrick, 2008)'
_diffrn_ambient_temperature 250(2)
_diffrn_detector_area_resol_mean 8.333
_diffrn_measured_fraction_theta_full 0.982
_diffrn_measured_fraction_theta_max 0.982
_diffrn_measurement_device_type 'Bruker APEXII CCD area detector'
_diffrn_measurement_method '\f and \w scans'
_diffrn_radiation_monochromator graphite
_diffrn_radiation_source 'fine-focus sealed tube'
_diffrn_radiation_type MoK\a
_diffrn_radiation_wavelength 0.71073
_diffrn_reflns_av_R_equivalents 0.0122
_diffrn_reflns_av_sigmaI/netI 0.0100
_diffrn_reflns_limit_h_max 15
_diffrn_reflns_limit_h_min -16
_diffrn_reflns_limit_k_max 35
_diffrn_reflns_limit_k_min -38
_diffrn_reflns_limit_l_max 8
_diffrn_reflns_limit_l_min -10
_diffrn_reflns_number 17201
_diffrn_reflns_theta_full 27.50
_diffrn_reflns_theta_max 27.50
_diffrn_reflns_theta_min 1.36
_exptl_absorpt_coefficient_mu 1.799
_exptl_absorpt_correction_T_max 0.7617
_exptl_absorpt_correction_T_min 0.5967
_exptl_absorpt_correction_type numerical
_exptl_absorpt_process_details
;
APEX2 Software
;
_exptl_crystal_colour black
_exptl_crystal_density_diffrn 1.900
_exptl_crystal_density_method 'not measured'
_exptl_crystal_description 'elongate block'
_exptl_crystal_F_000 1884
_exptl_crystal_preparation 'Magnetic properties, electronic property'
_exptl_crystal_recrystallization_method electrocrystallization
_exptl_crystal_size_max 0.32
_exptl_crystal_size_mid 0.19
_exptl_crystal_size_min 0.16
_refine_diff_density_max 2.500
_refine_diff_density_min -0.723
_refine_diff_density_rms 0.118
_refine_ls_extinction_method none
_refine_ls_goodness_of_fit_ref 1.042
_refine_ls_hydrogen_treatment constr
_refine_ls_matrix_type full
_refine_ls_number_parameters 224
_refine_ls_number_reflns 3752
_refine_ls_number_restraints 0
_refine_ls_restrained_S_all 1.042
_refine_ls_R_factor_all 0.0481
_refine_ls_R_factor_gt 0.0436
_refine_ls_shift/su_max 0.000
_refine_ls_shift/su_mean 0.000
_refine_ls_structure_factor_coef Fsqd
_refine_ls_weighting_details 'calc w=1/[\s^2^(Fo^2^)+(0.0723P)^2^+10.1073P] where P=(Fo^2^+2Fc^2^)/3'
_refine_ls_weighting_scheme calc
_refine_ls_wR_factor_gt 0.1297
_refine_ls_wR_factor_ref 0.1359
_reflns_number_gt 3386
_reflns_number_total 3752
_reflns_threshold_expression >2sigma(I)
_cod_data_source_file 1000019.cif
_cod_data_source_block PCOD1000019
_cod_depositor_comments
;
The following automatic conversions were performed:

data item '_symmetry_cell_setting' value 'Orthorhombic' was changed
to 'orthorhombic' in accordance with the built-in table derived from
the CIF Core dictionary named 'cif_core.dic' version 2.4.5 last
updated on 2014-11-21.

Automatic conversion script
Id: cif_fix_values 6909 2019-04-08 15:41:33Z antanas 
;
_cod_original_sg_symbol_H-M 'Pnma '
_cod_original_formula_sum 'C22 H16 Cl1 Cu1 N3 S16'
_cod_database_code 7234063

loop_
_symmetry_equiv_pos_as_xyz
'x, y, z'
'-x+1/2, -y, z+1/2'
'x+1/2, -y+1/2, -z+1/2'
'-x, y+1/2, -z'
'-x, -y, -z'
'x-1/2, y, -z-1/2'
'-x-1/2, y-1/2, z-1/2'
'x, -y-1/2, z'

loop_
_atom_site_label
_atom_site_type_symbol
_atom_site_fract_x
_atom_site_fract_y
_atom_site_fract_z
_atom_site_U_iso_or_equiv
_atom_site_adp_type
_atom_site_occupancy
_atom_site_symmetry_multiplicity
_atom_site_calc_flag
_atom_site_refinement_flags
_atom_site_disorder_assembly
_atom_site_disorder_group
C1 C 0.6394(3) -0.01842(11) 0.3595(4) 0.0270(7) Uani 1 1 d . . .
C2 C 0.5786(3) 0.01871(11) 0.3579(4) 0.0269(6) Uani 1 1 d . . .
C3 C 0.7783(3) -0.07843(11) 0.4104(4) 0.0300(7) Uani 1 1 d . . .
C4 C 0.7189(3) -0.09553(11) 0.2947(4) 0.0283(7) Uani 1 1 d . . .
C5 C 0.5048(3) 0.09825(11) 0.3882(4) 0.0288(7) Uani 1 1 d . A .
C6 C 0.4465(3) 0.07865(11) 0.2755(4) 0.0284(7) Uani 1 1 d . A .
C7 C 0.9095(3) -0.15050(16) 0.3792(5) 0.0468(10) Uani 1 1 d . . .
H7A H 0.9462 -0.1403 0.2817 0.056 Uiso 1 1 calc R . .
H7B H 0.9571 -0.1712 0.4370 0.056 Uiso 1 1 calc R . .
C8 C 0.8155(4) -0.17630(13) 0.3307(5) 0.0418(9) Uani 1 1 d . . .
H8A H 0.7754 -0.1844 0.4276 0.050 Uiso 1 1 calc R . .
H8B H 0.8381 -0.2049 0.2795 0.050 Uiso 1 1 calc R . .
C9A C 0.4207(5) 0.17923(17) 0.2994(10) 0.0454(18) Uani 0.839(17) 1 d P A 1
H9A H 0.4002 0.2099 0.3348 0.054 Uiso 0.839(17) 1 calc PR A 1
H9B H 0.4643 0.1827 0.2025 0.054 Uiso 0.839(17) 1 calc PR A 1
C10A C 0.3243(6) 0.1537(2) 0.2560(8) 0.0450(17) Uani 0.839(17) 1 d P A 1
H10A H 0.2811 0.1728 0.1848 0.054 Uiso 0.839(17) 1 calc PR A 1
H10B H 0.2834 0.1480 0.3542 0.054 Uiso 0.839(17) 1 calc PR A 1
C9B C 0.392(2) 0.1735(8) 0.387(4) 0.029(7) Uani 0.161(17) 1 d P A 2
H9C H 0.3335 0.1602 0.4480 0.035 Uiso 0.161(17) 1 calc PR A 2
H9D H 0.3912 0.2066 0.4057 0.035 Uiso 0.161(17) 1 calc PR A 2
C10B C 0.375(3) 0.1649(9) 0.216(3) 0.033(7) Uani 0.161(17) 1 d P A 2
H10C H 0.4379 0.1752 0.1568 0.040 Uiso 0.161(17) 1 calc PR A 2
H10D H 0.3155 0.1834 0.1797 0.040 Uiso 0.161(17) 1 calc PR A 2
S1 S 0.74531(7) -0.02553(3) 0.48342(11) 0.0309(2) Uani 1 1 d . . .
S2 S 0.61497(7) -0.06287(3) 0.23195(11) 0.0315(2) Uani 1 1 d . . .
S3 S 0.59966(7) 0.06517(3) 0.47735(11) 0.0307(2) Uani 1 1 d . . .
S4 S 0.47270(7) 0.02266(3) 0.23193(11) 0.0313(2) Uani 1 1 d . . .
S5 S 0.88561(8) -0.10247(4) 0.50191(14) 0.0454(3) Uani 1 1 d . . .
S6 S 0.73153(8) -0.14682(3) 0.19706(12) 0.0386(2) Uani 1 1 d . . .
S7 S 0.50016(10) 0.15339(3) 0.45538(13) 0.0472(3) Uani 1 1 d . . .
S8 S 0.34835(9) 0.10184(4) 0.16098(13) 0.0438(3) Uani 1 1 d . . .
C11 C 0.8515(4) 0.2500 0.6016(7) 0.0348(11) Uani 1 2 d S . .
C12 C 0.9793(4) 0.2500 0.7899(7) 0.0350(11) Uani 1 2 d S . .
N1 N 0.7710(4) 0.2500 0.5436(6) 0.0427(11) Uani 1 2 d S . .
N2 N 0.9467(4) 0.2500 0.6456(7) 0.0558(15) Uani 1 2 d S . .
N3 N 1.0236(4) 0.2500 0.9082(6) 0.0383(10) Uani 1 2 d S . .
Cu1 Cu 0.63482(5) 0.2500 0.43627(9) 0.0394(2) Uani 1 2 d S . .
Cl1 Cl 0.64583(10) 0.2500 0.17268(13) 0.0330(3) Uani 1 2 d S . .

loop_
_atom_site_aniso_label
_atom_site_aniso_U_11
_atom_site_aniso_U_22
_atom_site_aniso_U_33
_atom_site_aniso_U_23
_atom_site_aniso_U_13
_atom_site_aniso_U_12
C1 0.0295(16) 0.0244(15) 0.0273(16) -0.0042(12) -0.0011(13) -0.0012(12)
C2 0.0271(15) 0.0242(15) 0.0294(16) -0.0035(12) -0.0018(12) -0.0016(12)
C3 0.0286(16) 0.0275(16) 0.0339(17) -0.0037(13) -0.0031(14) 0.0025(13)
C4 0.0294(16) 0.0235(15) 0.0320(17) -0.0047(13) -0.0022(13) 0.0028(13)
C5 0.0353(17) 0.0228(15) 0.0284(16) -0.0006(13) 0.0025(14) 0.0017(13)
C6 0.0327(17) 0.0247(15) 0.0277(16) -0.0004(12) 0.0020(13) 0.0031(13)
C7 0.039(2) 0.057(3) 0.045(2) -0.014(2) -0.0092(18) 0.0195(19)
C8 0.063(3) 0.0267(17) 0.0358(19) -0.0007(15) -0.0106(18) 0.0091(17)
C9A 0.062(4) 0.032(2) 0.043(4) 0.005(2) -0.004(3) 0.006(2)
C10A 0.048(4) 0.039(3) 0.048(3) -0.009(2) 0.001(3) 0.015(3)
C9B 0.040(13) 0.028(11) 0.019(14) -0.003(9) -0.002(10) 0.018(9)
C10B 0.040(17) 0.031(12) 0.029(13) 0.011(10) 0.005(12) 0.016(12)
S1 0.0292(4) 0.0292(4) 0.0343(4) -0.0089(3) -0.0049(3) 0.0006(3)
S2 0.0346(4) 0.0269(4) 0.0331(4) -0.0075(3) -0.0092(3) 0.0054(3)
S3 0.0317(4) 0.0246(4) 0.0357(5) -0.0066(3) -0.0051(3) -0.0007(3)
S4 0.0357(4) 0.0247(4) 0.0336(4) -0.0054(3) -0.0076(3) 0.0022(3)
S5 0.0397(5) 0.0460(6) 0.0504(6) -0.0144(5) -0.0197(4) 0.0130(4)
S6 0.0472(5) 0.0274(4) 0.0411(5) -0.0109(4) -0.0135(4) 0.0097(4)
S7 0.0747(7) 0.0235(4) 0.0434(6) -0.0081(4) -0.0110(5) 0.0072(4)
S8 0.0484(6) 0.0418(5) 0.0412(5) -0.0064(4) -0.0123(4) 0.0170(4)
C11 0.037(3) 0.032(3) 0.035(3) 0.000 0.004(2) 0.000
C12 0.029(2) 0.027(2) 0.049(3) 0.000 0.005(2) 0.000
N1 0.038(3) 0.050(3) 0.040(3) 0.000 -0.003(2) 0.000
N2 0.033(3) 0.093(5) 0.041(3) 0.000 -0.003(2) 0.000
N3 0.035(2) 0.033(2) 0.047(3) 0.000 -0.005(2) 0.000
Cu1 0.0408(4) 0.0405(4) 0.0370(4) 0.000 0.0004(3) 0.000
Cl1 0.0501(7) 0.0329(6) 0.0162(5) 0.000 0.0006(5) 0.000

loop_
_atom_type_symbol
_atom_type_description
_atom_type_scat_dispersion_real
_atom_type_scat_dispersion_imag
_atom_type_scat_source
C C 0.0033 0.0016 'International Tables Vol C Tables 4.2.6.8 and 6.1.1.4'
H H 0.0000 0.0000 'International Tables Vol C Tables 4.2.6.8 and 6.1.1.4'
N N 0.0061 0.0033 'International Tables Vol C Tables 4.2.6.8 and 6.1.1.4'
S S 0.1246 0.1234 'International Tables Vol C Tables 4.2.6.8 and 6.1.1.4'
Cu Cu 0.3201 1.2651 'International Tables Vol C Tables 4.2.6.8 and 6.1.1.4'
Cl Cl 0.1484 0.1585 'International Tables Vol C Tables 4.2.6.8 and 6.1.1.4'

loop_
_geom_angle_atom_site_label_1
_geom_angle_atom_site_label_2
_geom_angle_atom_site_label_3
_geom_angle
_geom_angle_site_symmetry_1
_geom_angle_site_symmetry_3
C2 C1 S1 124.1(3) . .
C2 C1 S2 120.7(3) . .
S1 C1 S2 115.13(19) . .
C1 C2 S3 123.7(3) . .
C1 C2 S4 121.1(3) . .
S3 C2 S4 115.21(19) . .
C4 C3 S5 128.4(3) . .
C4 C3 S1 117.4(3) . .
S5 C3 S1 114.13(19) . .
C3 C4 S2 116.7(3) . .
C3 C4 S6 128.6(3) . .
S2 C4 S6 114.71(19) . .
C6 C5 S7 128.4(3) . .
C6 C5 S3 116.9(3) . .
S7 C5 S3 114.7(2) . .
C5 C6 S8 128.9(3) . .
C5 C6 S4 117.2(3) . .
S8 C6 S4 113.8(2) . .
C8 C7 S5 115.5(3) . .
C8 C7 H7A 108.4 . .
S5 C7 H7A 108.4 . .
C8 C7 H7B 108.4 . .
S5 C7 H7B 108.4 . .
H7A C7 H7B 107.5 . .
C7 C8 S6 114.3(3) . .
C7 C8 H8A 108.7 . .
S6 C8 H8A 108.7 . .
C7 C8 H8B 108.7 . .
S6 C8 H8B 108.7 . .
H8A C8 H8B 107.6 . .
C10A C9A S7 115.1(5) . .
C10A C9A H9A 108.5 . .
S7 C9A H9A 108.5 . .
C10A C9A H9B 108.5 . .
S7 C9A H9B 108.5 . .
H9A C9A H9B 107.5 . .
C9A C10A S8 114.1(5) . .
C9A C10A H10A 108.7 . .
S8 C10A H10A 108.7 . .
C9A C10A H10B 108.7 . .
S8 C10A H10B 108.7 . .
H10A C10A H10B 107.6 . .
C10B C9B S7 114(2) . .
C10B C9B H9C 108.7 . .
S7 C9B H9C 108.7 . .
C10B C9B H9D 108.7 . .
S7 C9B H9D 108.7 . .
H9C C9B H9D 107.6 . .
C9B C10B S8 115(2) . .
C9B C10B H10C 108.5 . .
S8 C10B H10C 108.5 . .
C9B C10B H10D 108.5 . .
S8 C10B H10D 108.5 . .
H10C C10B H10D 107.5 . .
C1 S1 C3 95.11(16) . .
C1 S2 C4 95.60(16) . .
C2 S3 C5 95.15(16) . .
C2 S4 C6 95.03(16) . .
C3 S5 C7 102.01(18) . .
C4 S6 C8 100.81(17) . .
C9B S7 C5 105.2(8) . .
C9B S7 C9A 27.4(11) . .
C5 S7 C9A 100.4(2) . .
C6 S8 C10A 102.8(2) . .
C6 S8 C10B 96.8(8) . .
C10A S8 C10B 24.4(9) . .
N1 C11 N2 171.5(6) . .
N3 C12 N2 169.3(6) . .
C11 N1 Cu1 178.0(5) . .
C11 N2 C12 125.8(6) . .
C12 N3 Cu1 162.2(5) . 6_657
N3 Cu1 N1 110.2(2) 6_557 .
N3 Cu1 Cl1 136.14(16) 6_557 .
N1 Cu1 Cl1 113.64(16) . .

loop_
_geom_bond_atom_site_label_1
_geom_bond_atom_site_label_2
_geom_bond_distance
_geom_bond_site_symmetry_2
C1 C2 1.359(5) .
C1 S1 1.738(3) .
C1 S2 1.740(3) .
C2 S3 1.738(3) .
C2 S4 1.740(3) .
C3 C4 1.346(5) .
C3 S5 1.743(4) .
C3 S1 1.749(3) .
C4 S2 1.743(3) .
C4 S6 1.747(3) .
C5 C6 1.349(5) .
C5 S7 1.742(3) .
C5 S3 1.746(4) .
C6 S8 1.741(4) .
C6 S4 1.745(3) .
C7 C8 1.496(6) .
C7 S5 1.797(4) .
C7 H7A 1.0000 .
C7 H7B 1.0000 .
C8 S6 1.798(4) .
C8 H8A 1.0000 .
C8 H8B 1.0000 .
C9A C10A 1.507(10) .
C9A S7 1.842(6) .
C9A H9A 1.0000 .
C9A H9B 1.0000 .
C10A S8 1.772(5) .
C10A H10A 1.0000 .
C10A H10B 1.0000 .
C9B C10B 1.49(4) .
C9B S7 1.63(2) .
C9B H9C 1.0000 .
C9B H9D 1.0000 .
C10B S8 1.97(3) .
C10B H10C 1.0000 .
C10B H10D 1.0000 .
C11 N1 1.150(7) .
C11 N2 1.287(7) .
C12 N3 1.153(7) .
C12 N2 1.293(8) .
N1 Cu1 1.981(5) .
N3 Cu1 1.949(5) 6_657
Cu1 N3 1.949(5) 6_557
Cu1 Cl1 2.2361(13) .

loop_
_geom_torsion_atom_site_label_1
_geom_torsion_atom_site_label_2
_geom_torsion_atom_site_label_3
_geom_torsion_atom_site_label_4
_geom_torsion
_geom_torsion_site_symmetry_1
_geom_torsion_site_symmetry_2
_geom_torsion_site_symmetry_3
_geom_torsion_site_symmetry_4
S1 C1 C2 S3 1.3(5) . . . .
S2 C1 C2 S3 -178.19(19) . . . .
S1 C1 C2 S4 -178.96(19) . . . .
S2 C1 C2 S4 1.5(4) . . . .
S5 C3 C4 S2 178.8(2) . . . .
S1 C3 C4 S2 -0.4(4) . . . .
S5 C3 C4 S6 -1.2(6) . . . .
S1 C3 C4 S6 179.6(2) . . . .
S7 C5 C6 S8 0.1(5) . . . .
S3 C5 C6 S8 -178.4(2) . . . .
S7 C5 C6 S4 178.4(2) . . . .
S3 C5 C6 S4 0.0(4) . . . .
S5 C7 C8 S6 68.1(4) . . . .
S7 C9A C10A S8 -67.9(8) . . . .
S7 C9B C10B S8 70(3) . . . .
C2 C1 S1 C3 -179.0(3) . . . .
S2 C1 S1 C3 0.5(2) . . . .
C4 C3 S1 C1 -0.1(3) . . . .
S5 C3 S1 C1 -179.4(2) . . . .
C2 C1 S2 C4 178.9(3) . . . .
S1 C1 S2 C4 -0.7(2) . . . .
C3 C4 S2 C1 0.7(3) . . . .
S6 C4 S2 C1 -179.4(2) . . . .
C1 C2 S3 C5 172.7(3) . . . .
S4 C2 S3 C5 -7.0(2) . . . .
C6 C5 S3 C2 4.2(3) . . . .
S7 C5 S3 C2 -174.5(2) . . . .
C1 C2 S4 C6 -172.8(3) . . . .
S3 C2 S4 C6 7.0(2) . . . .
C5 C6 S4 C2 -4.2(3) . . . .
S8 C6 S4 C2 174.5(2) . . . .
C4 C3 S5 C7 9.9(4) . . . .
S1 C3 S5 C7 -171.0(2) . . . .
C8 C7 S5 C3 -43.0(4) . . . .
C3 C4 S6 C8 17.1(4) . . . .
S2 C4 S6 C8 -162.8(2) . . . .
C7 C8 S6 C4 -49.5(3) . . . .
C10B C9B S7 C5 -49(3) . . . .
C10B C9B S7 C9A 35(2) . . . .
C6 C5 S7 C9B 14.0(13) . . . .
S3 C5 S7 C9B -167.5(13) . . . .
C6 C5 S7 C9A -13.7(4) . . . .
S3 C5 S7 C9A 164.9(3) . . . .
C10A C9A S7 C9B -56.0(18) . . . .
C10A C9A S7 C5 47.1(6) . . . .
C5 C6 S8 C10A -12.0(5) . . . .
S4 C6 S8 C10A 169.6(4) . . . .
C5 C6 S8 C10B 12.0(11) . . . .
S4 C6 S8 C10B -166.4(10) . . . .
C9A C10A S8 C6 45.1(7) . . . .
C9A C10A S8 C10B -32.9(18) . . . .
C9B C10B S8 C6 -46(3) . . . .
C9B C10B S8 C10A 61(2) . . . .
N2 C11 N1 Cu1 0.00(2) . . . .
N1 C11 N2 C12 180.000(6) . . . .
N3 C12 N2 C11 180.000(7) . . . .
N2 C12 N3 Cu1 -0.003(9) . . . 6_657
C11 N1 Cu1 N3 179.999(19) . . . 6_557
C11 N1 Cu1 Cl1 0.000(19) . . . .
